data_1568183
loop_
_publ_author_name
'Prey, Sven E.'
'Herok, Christoph'
'Fantuzzi, Felipe'
'Bolte, Michael'
'Lerner, Hans-Wolfram'
'Engels, Bernd'
'Wagner, Matthias'

_publ_section_title
;
 Multifaceted behavior of a doubly reduced arylborane in B-H-bond
 activation and hydroboration catalysis.
;
_journal_issue 4
_journal_name_full 'Chemical science'
_journal_page_first 849
_journal_page_last 860
_journal_paper_doi 10.1039/d2sc05518j
_journal_volume 14
_journal_year 2023
_chemical_absolute_configuration unk
_chemical_formula_moiety 'C40 H68 B2 Li2 O6'
_chemical_formula_sum 'C40 H68 B2 Li2 O6'
_chemical_formula_weight 680.44
_space_group_crystal_system orthorhombic
_space_group_IT_number 19
_space_group_name_Hall 'P 2ac 2ab'
_space_group_name_H-M_alt 'P 21 21 21'
_atom_sites_solution_hydrogens geom
_atom_sites_solution_primary direct
_audit_creation_method SHELXL-2018/3
_audit_update_record
;
2022-09-15 deposited with the CCDC.	2022-12-23 downloaded from the CCDC.
;
_cell_angle_alpha 90
_cell_angle_beta 90
_cell_angle_gamma 90
_cell_formula_units_Z 4
_cell_length_a 13.1281(9)
_cell_length_b 16.9849(16)
_cell_length_c 18.6450(10)
_cell_measurement_reflns_used 14105
_cell_measurement_temperature 173(2)
_cell_measurement_theta_max 25.5
_cell_measurement_theta_min 3.49
_cell_volume 4157.5(5)
_computing_cell_refinement 'X-Area (Stoe & Cie, 2001)'
_computing_data_collection 'X-Area (Stoe & Cie, 2001)'
_computing_data_reduction 'X-Area (Stoe & Cie, 2001)'
_computing_molecular_graphics 'XP in SHELXTL-Plus (Sheldrick, 2008)'
_computing_publication_material SHELXL
_computing_structure_refinement 'SHELXL (Sheldrick, 2008)'
_computing_structure_solution 'SHELXS (Sheldrick, 2008)'
_diffrn_ambient_temperature 173(2)
_diffrn_measured_fraction_theta_full 0.995
_diffrn_measured_fraction_theta_max 0.995
_diffrn_measurement_device_type 'STOE IPDS II two-circle-diffractometer'
_diffrn_measurement_method \w
_diffrn_radiation_type MoK\a
_diffrn_radiation_wavelength 0.71073
_diffrn_reflns_av_R_equivalents 0.0487
_diffrn_reflns_av_unetI/netI 0.0716
_diffrn_reflns_Laue_measured_fraction_full 0.995
_diffrn_reflns_Laue_measured_fraction_max 0.995
_diffrn_reflns_limit_h_max 15
_diffrn_reflns_limit_h_min -15
_diffrn_reflns_limit_k_max 20
_diffrn_reflns_limit_k_min -17
_diffrn_reflns_limit_l_max 22
_diffrn_reflns_limit_l_min -22
_diffrn_reflns_number 17711
_diffrn_reflns_point_group_measured_fraction_full 0.997
_diffrn_reflns_point_group_measured_fraction_max 0.997
_diffrn_reflns_theta_full 25.000
_diffrn_reflns_theta_max 25.027
_diffrn_reflns_theta_min 3.491
_diffrn_source 'Genix 3D I\mS microfocus X-ray source'
_exptl_absorpt_coefficient_mu 0.069
_exptl_absorpt_correction_T_max 1.000
_exptl_absorpt_correction_T_min 0.680
_exptl_absorpt_correction_type multi-scan
_exptl_absorpt_process_details 'X-Area (Stoe & Cie, 2001)'
_exptl_crystal_colour colourless
_exptl_crystal_density_diffrn 1.087
_exptl_crystal_description block
_exptl_crystal_F_000 1488
_exptl_crystal_size_max 0.260
_exptl_crystal_size_mid 0.240
_exptl_crystal_size_min 0.190
_refine_diff_density_max 0.272
_refine_diff_density_min -0.145
_refine_diff_density_rms 0.035
_refine_ls_abs_structure_details
; 
 Flack x determined using 1394 quotients [(I+)-(I-)]/[(I+)+(I-)] 
 (Parsons, Flack and Wagner, Acta Cryst. B69 (2013) 249-259). 
;
_refine_ls_abs_structure_Flack 0.4(10)
_refine_ls_extinction_method none
_refine_ls_goodness_of_fit_ref 1.053
_refine_ls_hydrogen_treatment constr
_refine_ls_matrix_type full
_refine_ls_number_parameters 546
_refine_ls_number_reflns 7334
_refine_ls_number_restraints 420
_refine_ls_restrained_S_all 1.040
_refine_ls_R_factor_all 0.1151
_refine_ls_R_factor_gt 0.0711
_refine_ls_shift/su_max 0.000
_refine_ls_shift/su_mean 0.000
_refine_ls_structure_factor_coef Fsqd
_refine_ls_weighting_details 'w=1/[\s^2^(Fo^2^)+(0.0800P)^2^] where P=(Fo^2^+2Fc^2^)/3'
_refine_ls_weighting_scheme calc
_refine_ls_wR_factor_gt 0.1496
_refine_ls_wR_factor_ref 0.1694
_reflns_Friedel_coverage 0.796
_reflns_Friedel_fraction_full 0.999
_reflns_Friedel_fraction_max 0.999
_reflns_number_gt 4784
_reflns_number_total 7334
_reflns_threshold_expression 'I > 2\s(I)'
_cod_data_source_file d2sc05518j3.cif
_cod_data_source_block wa2804
_cod_depositor_comments 'Adding full bibliography for 1568181--1568189.cif.'
_cod_database_code 1568183
_shelx_shelxl_version_number 2018/3
_shelx_space_group_comment
; 
The symmetry employed for this shelxl refinement is uniquely defined 
by the following loop, which should always be used as a source of 
symmetry information in preference to the above space-group names. 
They are only intended as comments. 
;
_shelx_estimated_absorpt_t_min 0.982
_shelx_estimated_absorpt_t_max 0.987

loop_
_space_group_symop_operation_xyz
'x, y, z'
'-x+1/2, -y, z+1/2'
'-x, y+1/2, -z+1/2'
'x+1/2, -y+1/2, -z'

loop_
_atom_site_label
_atom_site_type_symbol
_atom_site_fract_x
_atom_site_fract_y
_atom_site_fract_z
_atom_site_U_iso_or_equiv
_atom_site_adp_type
_atom_site_occupancy
_atom_site_site_symmetry_order
_atom_site_calc_flag
_atom_site_refinement_flags_posn
_atom_site_refinement_flags_adp
_atom_site_refinement_flags_occupancy
_atom_site_disorder_assembly
_atom_site_disorder_group
B1 B 0.2994(4) 0.4516(3) 0.5071(3) 0.0390(12) Uani 1 1 d . . . . .
B2 B 0.4862(4) 0.5465(4) 0.4317(3) 0.0445(13) Uani 1 1 d . . . . .
C1 C 0.3818(3) 0.5054(3) 0.5516(2) 0.0368(10) Uani 1 1 d . . . . .
C2 C 0.4646(3) 0.5460(3) 0.5190(2) 0.0399(11) Uani 1 1 d . . . . .
C3 C 0.5319(4) 0.5868(3) 0.5640(3) 0.0544(14) Uani 1 1 d . . . . .
H3 H 0.586822 0.614940 0.542877 0.065 Uiso 1 1 calc R U . . .
C4 C 0.5218(5) 0.5878(4) 0.6383(3) 0.0675(18) Uani 1 1 d . . . . .
H4 H 0.570089 0.614947 0.667076 0.081 Uiso 1 1 calc R U . . .
C5 C 0.4416(4) 0.5492(4) 0.6696(3) 0.0636(16) Uani 1 1 d . . . . .
H5 H 0.433152 0.549619 0.720189 0.076 Uiso 1 1 calc R U . . .
C6 C 0.3735(4) 0.5098(3) 0.6265(2) 0.0510(13) Uani 1 1 d . . . . .
H6 H 0.317640 0.484054 0.648796 0.061 Uiso 1 1 calc R U . . .
C7 C 0.3077(4) 0.3605(3) 0.5357(3) 0.0559(13) Uani 1 1 d . . . . .
H7A H 0.258862 0.327574 0.509606 0.084 Uiso 1 1 calc R U . . .
H7B H 0.376853 0.340749 0.527525 0.084 Uiso 1 1 calc R U . . .
H7C H 0.292269 0.358698 0.587130 0.084 Uiso 1 1 calc R U . . .
C8 C 0.1808(4) 0.4819(3) 0.5245(3) 0.0523(13) Uani 1 1 d . . . . .
H8A H 0.172567 0.536418 0.508157 0.078 Uiso 1 1 calc R U . . .
H8B H 0.132136 0.448069 0.499257 0.078 Uiso 1 1 calc R U . . .
H8C H 0.168142 0.479124 0.576225 0.078 Uiso 1 1 calc R U . . .
C11 C 0.3208(4) 0.4534(3) 0.4203(3) 0.0439(12) Uani 1 1 d . . . . .
C12 C 0.4029(4) 0.4930(3) 0.3881(2) 0.0434(12) Uani 1 1 d . . . . .
C13 C 0.4139(4) 0.4861(4) 0.3129(3) 0.0570(14) Uani 1 1 d . . . . .
H13 H 0.468582 0.513147 0.290361 0.068 Uiso 1 1 calc R U . . .
C14 C 0.3496(6) 0.4422(4) 0.2708(3) 0.0706(19) Uani 1 1 d . . . . .
H14 H 0.360748 0.438472 0.220555 0.085 Uiso 1 1 calc R U . . .
C15 C 0.2685(6) 0.4035(4) 0.3022(3) 0.0720(18) Uani 1 1 d . . . . .
H15 H 0.222997 0.373163 0.273823 0.086 Uiso 1 1 calc R U . . .
C16 C 0.2544(5) 0.4095(3) 0.3761(3) 0.0601(15) Uani 1 1 d . . . . .
H16 H 0.198153 0.383192 0.397399 0.072 Uiso 1 1 calc R U . . .
C17 C 0.6013(4) 0.5128(4) 0.4159(3) 0.0595(15) Uani 1 1 d . . . . .
H17A H 0.651253 0.544738 0.441921 0.089 Uiso 1 1 calc R U . . .
H17B H 0.605951 0.457946 0.431995 0.089 Uiso 1 1 calc R U . . .
H17C H 0.615448 0.515452 0.364333 0.089 Uiso 1 1 calc R U . . .
C18 C 0.4820(4) 0.6397(3) 0.4019(3) 0.0581(14) Uani 1 1 d . . . . .
H18A H 0.531882 0.671536 0.428062 0.087 Uiso 1 1 calc R U . . .
H18B H 0.497982 0.640750 0.350532 0.087 Uiso 1 1 calc R U . . .
H18C H 0.413586 0.661238 0.409587 0.087 Uiso 1 1 calc R U . . .
Li1 Li 0.3018(6) 0.5913(5) 0.4631(4) 0.050(2) Uani 1 1 d . U . . .
O21 O 0.2084(3) 0.6352(2) 0.38870(17) 0.0588(10) Uani 1 1 d . U . . .
C22 C 0.1218(5) 0.6828(5) 0.4010(3) 0.080(2) Uani 1 1 d . U . . .
H22A H 0.141092 0.734172 0.422120 0.096 Uiso 0.70(4) 1 calc R U P A 1
H22B H 0.072460 0.656281 0.433068 0.096 Uiso 0.70(4) 1 calc R U P A 1
H22C H 0.143368 0.737957 0.409113 0.096 Uiso 0.30(4) 1 calc R U P A 2
H22D H 0.085682 0.664363 0.444470 0.096 Uiso 0.30(4) 1 calc R U P A 2
C23 C 0.078(2) 0.6931(17) 0.3252(13) 0.115(7) Uani 0.70(4) 1 d . U P A 1
H23A H 0.017377 0.658945 0.319368 0.138 Uiso 0.70(4) 1 calc R U P A 1
H23B H 0.056425 0.748386 0.318195 0.138 Uiso 0.70(4) 1 calc R U P A 1
C24 C 0.1456(12) 0.6747(13) 0.2780(9) 0.072(4) Uani 0.70(4) 1 d . U P A 1
H24A H 0.186013 0.721403 0.263966 0.087 Uiso 0.70(4) 1 calc R U P A 1
H24B H 0.113223 0.652172 0.234648 0.087 Uiso 0.70(4) 1 calc R U P A 1
C23' C 0.053(3) 0.679(3) 0.339(3) 0.061(8) Uani 0.30(4) 1 d . U P A 2
H23C H 0.031054 0.732725 0.324225 0.073 Uiso 0.30(4) 1 calc R U P A 2
H23D H -0.008576 0.647567 0.350162 0.073 Uiso 0.30(4) 1 calc R U P A 2
C24' C 0.114(4) 0.641(3) 0.282(2) 0.092(11) Uani 0.30(4) 1 d . U P A 2
H24C H 0.127691 0.679319 0.243054 0.111 Uiso 0.30(4) 1 calc R U P A 2
H24D H 0.076682 0.595913 0.261917 0.111 Uiso 0.30(4) 1 calc R U P A 2
C25 C 0.2116(6) 0.6146(5) 0.3146(3) 0.094(2) Uani 1 1 d . U . . .
H25A H 0.184549 0.560799 0.306932 0.112 Uiso 0.70(4) 1 calc R U P A 1
H25B H 0.282222 0.616922 0.296093 0.112 Uiso 0.70(4) 1 calc R U P A 1
H25C H 0.219178 0.556895 0.308995 0.112 Uiso 0.30(4) 1 calc R U P A 2
H25D H 0.269930 0.640672 0.290771 0.112 Uiso 0.30(4) 1 calc R U P A 2
O31 O 0.2734(3) 0.6824(2) 0.53055(17) 0.0502(9) Uani 1 1 d . U . . .
C32 C 0.3390(6) 0.7494(4) 0.5355(4) 0.083(2) Uani 1 1 d . U . . .
H32A H 0.341039 0.778040 0.489239 0.100 Uiso 1 1 calc R U . . .
H32B H 0.409147 0.732950 0.548071 0.100 Uiso 1 1 calc R U . . .
C33 C 0.2949(6) 0.8004(4) 0.5932(4) 0.086(2) Uani 1 1 d . U . . .
H33A H 0.348861 0.830464 0.618310 0.103 Uiso 1 1 calc R U . . .
H33B H 0.244250 0.837695 0.573415 0.103 Uiso 1 1 calc R U . . .
C34 C 0.2465(6) 0.7431(4) 0.6416(3) 0.082(2) Uani 1 1 d . U . . .
H34A H 0.188236 0.767249 0.667124 0.098 Uiso 1 1 calc R U . . .
H34B H 0.295917 0.723248 0.677343 0.098 Uiso 1 1 calc R U . . .
C35 C 0.2111(5) 0.6779(4) 0.5936(3) 0.0672(16) Uani 1 1 d . U . . .
H35A H 0.219616 0.626299 0.617474 0.081 Uiso 1 1 calc R U . . .
H35B H 0.138350 0.684920 0.581116 0.081 Uiso 1 1 calc R U . . .
Li2 Li 0.8733(8) 0.4071(6) 0.5698(5) 0.057(2) Uani 1 1 d . U . . .
O41 O 0.7465(3) 0.3615(2) 0.6002(2) 0.0675(11) Uani 1 1 d . U . . .
C42 C 0.735(2) 0.3084(18) 0.6567(18) 0.090(8) Uani 0.51(3) 1 d . U P B 1
H42A H 0.764846 0.330878 0.701005 0.108 Uiso 0.51(3) 1 calc R U P B 1
H42B H 0.771535 0.258855 0.645529 0.108 Uiso 0.51(3) 1 calc R U P B 1
C43 C 0.6238(18) 0.292(2) 0.6680(17) 0.096(7) Uani 0.51(3) 1 d . U P B 1
H43A H 0.602733 0.242623 0.643552 0.115 Uiso 0.51(3) 1 calc R U P B 1
H43B H 0.606947 0.287919 0.719633 0.115 Uiso 0.51(3) 1 calc R U P B 1
C44 C 0.5765(19) 0.3607(17) 0.6352(14) 0.087(6) Uani 0.51(3) 1 d . U P B 1
H44A H 0.577847 0.406937 0.667538 0.104 Uiso 0.51(3) 1 calc R U P B 1
H44B H 0.505627 0.350097 0.619907 0.104 Uiso 0.51(3) 1 calc R U P B 1
C42' C 0.737(4) 0.334(3) 0.6736(18) 0.110(10) Uani 0.49(3) 1 d . U P B 2
H42C H 0.764083 0.280258 0.678444 0.132 Uiso 0.49(3) 1 calc R U P B 2
H42D H 0.774449 0.369417 0.706572 0.132 Uiso 0.49(3) 1 calc R U P B 2
C43' C 0.631(2) 0.336(2) 0.6898(13) 0.101(8) Uani 0.49(3) 1 d . U P B 2
H43C H 0.610135 0.386335 0.711383 0.122 Uiso 0.49(3) 1 calc R U P B 2
H43D H 0.611775 0.292098 0.722605 0.122 Uiso 0.49(3) 1 calc R U P B 2
C44' C 0.580(2) 0.324(3) 0.6105(17) 0.109(8) Uani 0.49(3) 1 d . U P B 2
H44C H 0.580570 0.267873 0.594964 0.131 Uiso 0.49(3) 1 calc R U P B 2
H44D H 0.509083 0.344206 0.608284 0.131 Uiso 0.49(3) 1 calc R U P B 2
C45 C 0.6492(6) 0.3710(6) 0.5704(4) 0.103(3) Uani 1 1 d . U . . .
H45A H 0.635850 0.330598 0.533297 0.124 Uiso 0.51(3) 1 calc R U P B 1
H45B H 0.641513 0.423866 0.548732 0.124 Uiso 0.51(3) 1 calc R U P B 1
H45C H 0.649452 0.354382 0.519513 0.124 Uiso 0.49(3) 1 calc R U P B 2
H45D H 0.628494 0.426984 0.572687 0.124 Uiso 0.49(3) 1 calc R U P B 2
O51 O 0.8745(3) 0.5104(2) 0.6137(2) 0.0655(10) Uani 1 1 d . U . . .
C52 C 0.8124(11) 0.5280(8) 0.6776(8) 0.073(4) Uani 0.66(2) 1 d . U P C 1
H52A H 0.739163 0.519257 0.667588 0.087 Uiso 0.66(2) 1 calc R U P C 1
H52B H 0.832865 0.494231 0.718428 0.087 Uiso 0.66(2) 1 calc R U P C 1
C53 C 0.8315(16) 0.6088(12) 0.6931(13) 0.107(6) Uani 0.66(2) 1 d . U P C 1
H53A H 0.840252 0.615769 0.745458 0.128 Uiso 0.66(2) 1 calc R U P C 1
H53B H 0.772686 0.641019 0.677613 0.128 Uiso 0.66(2) 1 calc R U P C 1
C52' C 0.7857(15) 0.5544(18) 0.633(3) 0.096(9) Uani 0.34(2) 1 d . U P C 2
H52C H 0.746709 0.525706 0.670037 0.116 Uiso 0.34(2) 1 calc R U P C 2
H52D H 0.741368 0.561188 0.590363 0.116 Uiso 0.34(2) 1 calc R U P C 2
C53' C 0.817(2) 0.6330(17) 0.661(2) 0.073(8) Uani 0.34(2) 1 d . U P C 2
H53C H 0.786180 0.675615 0.632029 0.088 Uiso 0.34(2) 1 calc R U P C 2
H53D H 0.795734 0.639247 0.711412 0.088 Uiso 0.34(2) 1 calc R U P C 2
C54 C 0.9246(6) 0.6354(4) 0.6554(4) 0.085(2) Uani 1 1 d . U . . .
H54A H 0.914134 0.687741 0.633185 0.102 Uiso 0.66(2) 1 calc R U P C 1
H54B H 0.983198 0.638317 0.688697 0.102 Uiso 0.66(2) 1 calc R U P C 1
H54C H 0.957877 0.621437 0.701293 0.102 Uiso 0.34(2) 1 calc R U P C 2
H54D H 0.948975 0.687687 0.639340 0.102 Uiso 0.34(2) 1 calc R U P C 2
C55 C 0.9411(7) 0.5747(4) 0.6003(5) 0.103(3) Uani 1 1 d . U . . .
H55A H 0.927578 0.596883 0.552169 0.124 Uiso 1 1 calc R U . . .
H55B H 1.012749 0.556530 0.601778 0.124 Uiso 1 1 calc R U . . .
O61 O 0.8847(3) 0.4133(2) 0.4668(2) 0.0648(10) Uani 1 1 d . U . . .
C62 C 0.922(2) 0.3460(9) 0.4261(9) 0.085(6) Uani 0.48(3) 1 d . U P D 1
H62A H 0.991445 0.331350 0.441411 0.102 Uiso 0.48(3) 1 calc R U P D 1
H62B H 0.876339 0.300029 0.432322 0.102 Uiso 0.48(3) 1 calc R U P D 1
C63 C 0.921(3) 0.3723(19) 0.3531(15) 0.105(8) Uani 0.48(3) 1 d . U P D 1
H63A H 0.872536 0.340461 0.324980 0.126 Uiso 0.48(3) 1 calc R U P D 1
H63B H 0.990019 0.365038 0.332048 0.126 Uiso 0.48(3) 1 calc R U P D 1
C62' C 0.8402(19) 0.3535(9) 0.4166(7) 0.080(6) Uani 0.52(3) 1 d . U P D 2
H62C H 0.868593 0.300698 0.427070 0.096 Uiso 0.52(3) 1 calc R U P D 2
H62D H 0.765313 0.351161 0.422489 0.096 Uiso 0.52(3) 1 calc R U P D 2
C63' C 0.865(2) 0.376(2) 0.3466(15) 0.109(8) Uani 0.52(3) 1 d . U P D 2
H63C H 0.805482 0.368716 0.314552 0.131 Uiso 0.52(3) 1 calc R U P D 2
H63D H 0.922005 0.343728 0.328234 0.131 Uiso 0.52(3) 1 calc R U P D 2
C64 C 0.8927(10) 0.4555(7) 0.3495(4) 0.132(4) Uani 1 1 d . U . . .
H64A H 0.940268 0.485553 0.318648 0.158 Uiso 0.48(3) 1 calc R U P D 1
H64B H 0.822539 0.461947 0.331003 0.158 Uiso 0.48(3) 1 calc R U P D 1
H64C H 0.841271 0.487826 0.324182 0.158 Uiso 0.52(3) 1 calc R U P D 2
H64D H 0.959176 0.463092 0.325340 0.158 Uiso 0.52(3) 1 calc R U P D 2
C65 C 0.9000(5) 0.4805(4) 0.4237(3) 0.0708(17) Uani 1 1 d . U . . .
H65A H 0.968003 0.503547 0.433174 0.085 Uiso 1 1 calc R U . . .
H65B H 0.847648 0.520819 0.434223 0.085 Uiso 1 1 calc R U . . .
O71 O 0.9729(3) 0.3382(2) 0.6105(2) 0.0692(11) Uani 1 1 d . U . . .
C72 C 1.0380(7) 0.3514(4) 0.6699(4) 0.097(3) Uani 1 1 d . U . . .
H72A H 0.996971 0.364145 0.712932 0.116 Uiso 0.62(4) 1 calc R U P E 1
H72B H 1.083719 0.396450 0.659900 0.116 Uiso 0.62(4) 1 calc R U P E 1
H72C H 1.006220 0.387281 0.705294 0.116 Uiso 0.38(4) 1 calc R U P E 2
H72D H 1.104293 0.373520 0.654590 0.116 Uiso 0.38(4) 1 calc R U P E 2
C73 C 1.0998(17) 0.2786(13) 0.6832(15) 0.097(6) Uani 0.62(4) 1 d . U P E 1
H73A H 1.169626 0.284003 0.663763 0.116 Uiso 0.62(4) 1 calc R U P E 1
H73B H 1.103767 0.266307 0.735053 0.116 Uiso 0.62(4) 1 calc R U P E 1
C73' C 1.050(4) 0.2698(19) 0.6999(15) 0.090(10) Uani 0.38(4) 1 d . U P E 2
H73C H 1.117403 0.264218 0.723182 0.108 Uiso 0.38(4) 1 calc R U P E 2
H73D H 0.996557 0.259245 0.736040 0.108 Uiso 0.38(4) 1 calc R U P E 2
C74 C 1.0416(10) 0.2180(6) 0.6441(6) 0.139(4) Uani 1 1 d . U . . .
H74A H 1.087617 0.176692 0.625235 0.167 Uiso 0.62(4) 1 calc R U P E 1
H74B H 0.990470 0.193069 0.675810 0.167 Uiso 0.62(4) 1 calc R U P E 1
H74C H 1.000390 0.171822 0.658476 0.167 Uiso 0.38(4) 1 calc R U P E 2
H74D H 1.109841 0.199402 0.629047 0.167 Uiso 0.38(4) 1 calc R U P E 2
C75 C 0.9937(8) 0.2589(6) 0.5874(6) 0.132(4) Uani 1 1 d . U . . .
H75A H 0.929299 0.232165 0.574272 0.159 Uiso 1 1 calc R U . . .
H75B H 1.038585 0.259541 0.544790 0.159 Uiso 1 1 calc R U . . .

loop_
_atom_site_aniso_label
_atom_site_aniso_U_11
_atom_site_aniso_U_22
_atom_site_aniso_U_33
_atom_site_aniso_U_23
_atom_site_aniso_U_13
_atom_site_aniso_U_12
B1 0.037(3) 0.034(3) 0.045(3) 0.002(2) -0.002(2) -0.001(2)
B2 0.047(3) 0.042(3) 0.044(3) 0.008(3) 0.002(3) -0.002(3)
C1 0.038(2) 0.032(3) 0.040(3) 0.006(2) 0.001(2) 0.004(2)
C2 0.039(2) 0.031(3) 0.050(3) 0.000(2) -0.006(2) 0.006(2)
C3 0.049(3) 0.051(3) 0.063(3) -0.002(3) -0.008(3) -0.004(3)
C4 0.060(4) 0.081(5) 0.061(4) -0.024(3) -0.024(3) 0.005(4)
C5 0.060(4) 0.092(5) 0.038(3) -0.002(3) -0.009(3) 0.013(4)
C6 0.049(3) 0.062(4) 0.042(3) 0.007(2) -0.002(2) 0.007(3)
C7 0.065(3) 0.038(3) 0.065(3) 0.009(3) 0.000(3) -0.002(3)
C8 0.046(3) 0.048(3) 0.063(3) 0.005(3) 0.002(2) -0.005(2)
C11 0.048(3) 0.035(3) 0.049(3) -0.003(2) -0.010(2) 0.008(2)
C12 0.051(3) 0.041(3) 0.039(2) 0.005(2) 0.002(2) 0.016(2)
C13 0.069(3) 0.056(4) 0.046(3) 0.003(3) 0.004(3) 0.017(3)
C14 0.105(5) 0.070(4) 0.037(3) -0.011(3) -0.013(3) 0.033(4)
C15 0.091(5) 0.055(4) 0.070(4) -0.020(3) -0.031(4) 0.015(4)
C16 0.066(3) 0.052(3) 0.062(4) -0.015(3) -0.017(3) 0.003(3)
C17 0.051(3) 0.067(4) 0.061(3) 0.007(3) 0.009(3) 0.007(3)
C18 0.069(3) 0.048(3) 0.058(3) 0.011(3) 0.009(3) -0.002(3)
Li1 0.054(5) 0.047(5) 0.047(4) -0.005(4) -0.008(4) 0.013(4)
O21 0.072(2) 0.060(2) 0.0442(19) -0.0041(18) -0.0118(18) 0.027(2)
C22 0.081(4) 0.089(5) 0.069(4) -0.010(4) -0.014(4) 0.039(4)
C23 0.119(16) 0.152(16) 0.074(12) -0.030(11) -0.031(11) 0.084(12)
C24 0.065(8) 0.096(11) 0.055(6) 0.017(8) -0.011(6) 0.012(7)
C23' 0.031(11) 0.080(15) 0.073(18) 0.019(13) 0.004(11) -0.020(12)
C24' 0.11(2) 0.11(2) 0.060(15) -0.043(16) -0.020(16) 0.042(18)
C25 0.112(6) 0.109(6) 0.060(4) -0.008(4) -0.015(4) 0.055(5)
O31 0.065(2) 0.040(2) 0.0456(19) -0.0040(16) 0.0017(18) 0.0015(17)
C32 0.103(5) 0.051(4) 0.096(5) -0.006(4) 0.018(4) -0.021(4)
C33 0.101(5) 0.051(4) 0.105(5) -0.016(4) -0.008(4) -0.005(4)
C34 0.124(6) 0.069(4) 0.053(3) -0.012(3) 0.002(4) -0.007(4)
C35 0.087(4) 0.054(4) 0.061(3) -0.010(3) 0.018(3) -0.005(3)
Li2 0.072(5) 0.044(5) 0.055(5) -0.003(4) 0.009(4) -0.004(5)
O41 0.074(3) 0.069(3) 0.060(2) 0.019(2) -0.005(2) -0.015(2)
C42 0.064(11) 0.096(15) 0.109(19) 0.067(13) 0.020(12) 0.015(11)
C43 0.059(9) 0.123(17) 0.105(15) 0.019(12) 0.015(10) -0.012(12)
C44 0.062(9) 0.107(15) 0.090(14) -0.002(10) -0.004(10) 0.015(11)
C42' 0.112(16) 0.16(2) 0.060(11) 0.030(13) -0.016(10) -0.038(17)
C43' 0.084(12) 0.15(2) 0.068(12) 0.034(12) 0.007(10) 0.000(16)
C44' 0.059(9) 0.16(2) 0.110(18) -0.006(16) -0.002(12) -0.004(15)
C45 0.113(6) 0.121(7) 0.076(5) 0.023(5) -0.035(5) -0.018(6)
O51 0.065(2) 0.051(2) 0.081(3) -0.015(2) 0.012(2) -0.007(2)
C52 0.061(7) 0.070(8) 0.087(8) -0.023(6) 0.019(6) -0.006(6)
C53 0.090(11) 0.073(12) 0.158(16) -0.059(11) 0.040(11) -0.009(9)
C52' 0.033(9) 0.087(16) 0.17(2) -0.047(16) 0.002(13) 0.024(10)
C53' 0.064(12) 0.037(12) 0.12(2) -0.015(12) -0.014(13) 0.041(10)
C54 0.095(5) 0.062(4) 0.099(5) -0.015(4) 0.012(4) -0.003(4)
C55 0.124(6) 0.060(5) 0.126(6) -0.025(4) 0.049(6) -0.014(4)
O61 0.094(3) 0.045(2) 0.055(2) 0.0018(18) 0.013(2) -0.007(2)
C62 0.120(16) 0.059(10) 0.077(10) -0.015(7) 0.021(10) -0.007(10)
C63 0.16(2) 0.089(13) 0.061(12) -0.030(10) 0.007(15) 0.005(18)
C62' 0.117(14) 0.056(8) 0.067(9) -0.014(6) -0.003(9) -0.009(9)
C63' 0.148(18) 0.108(15) 0.070(11) -0.006(10) -0.029(14) -0.034(16)
C64 0.209(10) 0.121(8) 0.066(5) -0.001(5) 0.018(6) -0.009(8)
C65 0.085(4) 0.062(4) 0.066(4) 0.011(3) -0.006(3) 0.000(3)
O71 0.088(3) 0.049(2) 0.071(3) -0.016(2) -0.020(2) 0.005(2)
C72 0.147(7) 0.059(5) 0.084(5) 0.013(4) -0.045(5) -0.015(5)
C73 0.087(11) 0.087(10) 0.116(14) 0.032(10) -0.017(9) -0.021(9)
C73' 0.15(3) 0.065(14) 0.053(12) 0.000(10) -0.023(15) -0.007(17)
C74 0.180(10) 0.076(6) 0.161(9) 0.004(6) -0.055(8) 0.039(7)
C75 0.138(7) 0.111(7) 0.148(8) -0.075(6) -0.052(6) 0.051(6)

loop_
_atom_type_symbol
_atom_type_description
_atom_type_scat_dispersion_real
_atom_type_scat_dispersion_imag
_atom_type_scat_source
C C 0.0033 0.0016 'International Tables Vol C Tables 4.2.6.8 and 6.1.1.4'
H H 0.0000 0.0000 'International Tables Vol C Tables 4.2.6.8 and 6.1.1.4'
Li Li -0.0003 0.0001 'International Tables Vol C Tables 4.2.6.8 and 6.1.1.4'
B B 0.0013 0.0007 'International Tables Vol C Tables 4.2.6.8 and 6.1.1.4'
O O 0.0106 0.0060 'International Tables Vol C Tables 4.2.6.8 and 6.1.1.4'

loop_
_geom_angle_atom_site_label_1
_geom_angle_atom_site_label_2
_geom_angle_atom_site_label_3
_geom_angle
_geom_angle_site_symmetry_1
_geom_angle_site_symmetry_3
_geom_angle_publ_flag
C7 B1 C1 108.5(4) . . ?
C7 B1 C11 109.1(4) . . ?
C1 B1 C11 112.0(4) . . ?
C7 B1 C8 106.8(4) . . ?
C1 B1 C8 110.1(4) . . ?
C11 B1 C8 110.1(4) . . ?
C7 B1 Li1 175.5(4) . . ?
C1 B1 Li1 68.3(3) . . ?
C11 B1 Li1 70.0(3) . . ?
C8 B1 Li1 77.5(3) . . ?
C12 B2 C17 109.4(4) . . ?
C12 B2 C2 111.8(4) . . ?
C17 B2 C2 109.4(4) . . ?
C12 B2 C18 109.7(4) . . ?
C17 B2 C18 107.4(4) . . ?
C2 B2 C18 109.0(4) . . ?
C12 B2 Li1 69.7(3) . . ?
C17 B2 Li1 175.8(4) . . ?
C2 B2 Li1 67.7(3) . . ?
C18 B2 Li1 76.6(4) . . ?
C6 C1 C2 117.3(4) . . ?
C6 C1 B1 118.8(4) . . ?
C2 C1 B1 123.8(4) . . ?
C6 C1 Li1 127.5(4) . . ?
C2 C1 Li1 75.5(3) . . ?
B1 C1 Li1 73.0(3) . . ?
C3 C2 C1 117.7(4) . . ?
C3 C2 B2 118.6(4) . . ?
C1 C2 B2 123.6(4) . . ?
C3 C2 Li1 129.6(4) . . ?
C1 C2 Li1 71.0(3) . . ?
B2 C2 Li1 74.6(3) . . ?
C4 C3 C2 122.8(6) . . ?
C4 C3 H3 118.6 . . ?
C2 C3 H3 118.6 . . ?
C5 C4 C3 119.4(5) . . ?
C5 C4 H4 120.3 . . ?
C3 C4 H4 120.3 . . ?
C4 C5 C6 118.9(5) . . ?
C4 C5 H5 120.6 . . ?
C6 C5 H5 120.6 . . ?
C5 C6 C1 123.9(5) . . ?
C5 C6 H6 118.1 . . ?
C1 C6 H6 118.1 . . ?
B1 C7 H7A 109.5 . . ?
B1 C7 H7B 109.5 . . ?
H7A C7 H7B 109.5 . . ?
B1 C7 H7C 109.5 . . ?
H7A C7 H7C 109.5 . . ?
H7B C7 H7C 109.5 . . ?
B1 C8 H8A 109.5 . . ?
B1 C8 H8B 109.5 . . ?
H8A C8 H8B 109.5 . . ?
B1 C8 H8C 109.5 . . ?
H8A C8 H8C 109.5 . . ?
H8B C8 H8C 109.5 . . ?
C12 C11 C16 118.5(5) . . ?
C12 C11 B1 124.1(4) . . ?
C16 C11 B1 117.4(5) . . ?
C12 C11 Li1 76.4(4) . . ?
C16 C11 Li1 128.5(4) . . ?
B1 C11 Li1 71.6(3) . . ?
C11 C12 C13 117.5(5) . . ?
C11 C12 B2 124.5(4) . . ?
C13 C12 B2 118.0(5) . . ?
C11 C12 Li1 71.3(3) . . ?
C13 C12 Li1 130.6(4) . . ?
B2 C12 Li1 73.3(3) . . ?
C14 C13 C12 123.3(6) . . ?
C14 C13 H13 118.4 . . ?
C12 C13 H13 118.4 . . ?
C13 C14 C15 119.3(5) . . ?
C13 C14 H14 120.3 . . ?
C15 C14 H14 120.3 . . ?
C14 C15 C16 119.1(6) . . ?
C14 C15 H15 120.4 . . ?
C16 C15 H15 120.4 . . ?
C15 C16 C11 122.2(6) . . ?
C15 C16 H16 118.9 . . ?
C11 C16 H16 118.9 . . ?
B2 C17 H17A 109.5 . . ?
B2 C17 H17B 109.5 . . ?
H17A C17 H17B 109.5 . . ?
B2 C17 H17C 109.5 . . ?
H17A C17 H17C 109.5 . . ?
H17B C17 H17C 109.5 . . ?
B2 C18 H18A 109.5 . . ?
B2 C18 H18B 109.5 . . ?
H18A C18 H18B 109.5 . . ?
B2 C18 H18C 109.5 . . ?
H18A C18 H18C 109.5 . . ?
H18B C18 H18C 109.5 . . ?
O21 Li1 O31 91.9(4) . . ?
O21 Li1 C1 163.3(5) . . ?
O31 Li1 C1 96.7(3) . . ?
O21 Li1 C11 100.9(4) . . ?
O31 Li1 C11 159.4(5) . . ?
C1 Li1 C11 67.1(3) . . ?
O21 Li1 C2 158.4(5) . . ?
O31 Li1 C2 97.7(3) . . ?
C1 Li1 C2 33.50(18) . . ?
C11 Li1 C2 76.0(3) . . ?
O21 Li1 B1 124.9(4) . . ?
O31 Li1 B1 121.1(4) . . ?
C1 Li1 B1 38.7(2) . . ?
C11 Li1 B1 38.4(2) . . ?
C2 Li1 B1 65.4(3) . . ?
O21 Li1 C12 100.6(3) . . ?
O31 Li1 C12 159.2(4) . . ?
C1 Li1 C12 75.9(3) . . ?
C11 Li1 C12 32.37(19) . . ?
C2 Li1 C12 65.3(2) . . ?
B1 Li1 C12 64.4(3) . . ?
O21 Li1 B2 121.6(4) . . ?
O31 Li1 B2 122.2(4) . . ?
C1 Li1 B2 65.0(3) . . ?
C11 Li1 B2 63.9(3) . . ?
C2 Li1 B2 37.7(2) . . ?
B1 Li1 B2 79.0(3) . . ?
C12 Li1 B2 37.0(2) . . ?
C22 O21 C25 108.7(4) . . ?
C22 O21 Li1 126.5(4) . . ?
C25 O21 Li1 124.3(4) . . ?
O21 C22 C23' 110(2) . . ?
O21 C22 C23 102.5(9) . . ?
O21 C22 H22A 111.3 . . ?
C23 C22 H22A 111.3 . . ?
O21 C22 H22B 111.3 . . ?
C23 C22 H22B 111.3 . . ?
H22A C22 H22B 109.2 . . ?
O21 C22 H22C 109.6 . . ?
C23' C22 H22C 109.6 . . ?
O21 C22 H22D 109.6 . . ?
C23' C22 H22D 109.6 . . ?
H22C C22 H22D 108.1 . . ?
C24 C23 C22 110.1(15) . . ?
C24 C23 H23A 109.6 . . ?
C22 C23 H23A 109.6 . . ?
C24 C23 H23B 109.6 . . ?
C22 C23 H23B 109.6 . . ?
H23A C23 H23B 108.2 . . ?
C23 C24 C25 104.6(14) . . ?
C23 C24 H24A 110.8 . . ?
C25 C24 H24A 110.8 . . ?
C23 C24 H24B 110.8 . . ?
C25 C24 H24B 110.8 . . ?
H24A C24 H24B 108.9 . . ?
C22 C23' C24' 104(3) . . ?
C22 C23' H23C 110.9 . . ?
C24' C23' H23C 110.9 . . ?
C22 C23' H23D 110.9 . . ?
C24' C23' H23D 110.9 . . ?
H23C C23' H23D 108.9 . . ?
C23' C24' C25 108(3) . . ?
C23' C24' H24C 110.1 . . ?
C25 C24' H24C 110.1 . . ?
C23' C24' H24D 110.1 . . ?
C25 C24' H24D 110.1 . . ?
H24C C24' H24D 108.4 . . ?
O21 C25 C24' 107.0(15) . . ?
O21 C25 C24 104.8(9) . . ?
O21 C25 H25A 110.8 . . ?
C24 C25 H25A 110.8 . . ?
O21 C25 H25B 110.8 . . ?
C24 C25 H25B 110.8 . . ?
H25A C25 H25B 108.9 . . ?
O21 C25 H25C 110.3 . . ?
C24' C25 H25C 110.3 . . ?
O21 C25 H25D 110.3 . . ?
C24' C25 H25D 110.3 . . ?
H25C C25 H25D 108.6 . . ?
C32 O31 C35 109.5(4) . . ?
C32 O31 Li1 122.4(4) . . ?
C35 O31 Li1 124.9(4) . . ?
O31 C32 C33 105.8(5) . . ?
O31 C32 H32A 110.6 . . ?
C33 C32 H32A 110.6 . . ?
O31 C32 H32B 110.6 . . ?
C33 C32 H32B 110.6 . . ?
H32A C32 H32B 108.7 . . ?
C34 C33 C32 103.0(6) . . ?
C34 C33 H33A 111.2 . . ?
C32 C33 H33A 111.2 . . ?
C34 C33 H33B 111.2 . . ?
C32 C33 H33B 111.2 . . ?
H33A C33 H33B 109.1 . . ?
C33 C34 C35 104.9(5) . . ?
C33 C34 H34A 110.8 . . ?
C35 C34 H34A 110.8 . . ?
C33 C34 H34B 110.8 . . ?
C35 C34 H34B 110.8 . . ?
H34A C34 H34B 108.8 . . ?
O31 C35 C34 105.9(5) . . ?
O31 C35 H35A 110.6 . . ?
C34 C35 H35A 110.6 . . ?
O31 C35 H35B 110.6 . . ?
C34 C35 H35B 110.6 . . ?
H35A C35 H35B 108.7 . . ?
O71 Li2 O41 103.2(5) . . ?
O71 Li2 O61 112.1(5) . . ?
O41 Li2 O61 112.5(5) . . ?
O71 Li2 O51 112.4(5) . . ?
O41 Li2 O51 104.3(5) . . ?
O61 Li2 O51 111.8(5) . . ?
C42 O41 C45 106.0(14) . . ?
C45 O41 C42' 109.2(19) . . ?
C42 O41 Li2 125.2(14) . . ?
C45 O41 Li2 128.8(5) . . ?
C42' O41 Li2 118.9(18) . . ?
O41 C42 C43 109(2) . . ?
O41 C42 H42A 109.8 . . ?
C43 C42 H42A 109.8 . . ?
O41 C42 H42B 109.8 . . ?
C43 C42 H42B 109.8 . . ?
H42A C42 H42B 108.2 . . ?
C44 C43 C42 102(2) . . ?
C44 C43 H43A 111.4 . . ?
C42 C43 H43A 111.4 . . ?
C44 C43 H43B 111.4 . . ?
C42 C43 H43B 111.4 . . ?
H43A C43 H43B 109.3 . . ?
C43 C44 C45 99(2) . . ?
C43 C44 H44A 112.0 . . ?
C45 C44 H44A 112.0 . . ?
C43 C44 H44B 112.0 . . ?
C45 C44 H44B 112.0 . . ?
H44A C44 H44B 109.7 . . ?
C43' C42' O41 106(3) . . ?
C43' C42' H42C 110.4 . . ?
O41 C42' H42C 110.4 . . ?
C43' C42' H42D 110.4 . . ?
O41 C42' H42D 110.4 . . ?
H42C C42' H42D 108.6 . . ?
C42' C43' C44' 102(2) . . ?
C42' C43' H43C 111.4 . . ?
C44' C43' H43C 111.4 . . ?
C42' C43' H43D 111.4 . . ?
C44' C43' H43D 111.4 . . ?
H43C C43' H43D 109.2 . . ?
C45 C44' C43' 98(2) . . ?
C45 C44' H44C 112.1 . . ?
C43' C44' H44C 112.1 . . ?
C45 C44' H44D 112.1 . . ?
C43' C44' H44D 112.1 . . ?
H44C C44' H44D 109.8 . . ?
O41 C45 C44' 108.2(13) . . ?
O41 C45 C44 103.9(10) . . ?
O41 C45 H45A 111.0 . . ?
C44 C45 H45A 111.0 . . ?
O41 C45 H45B 111.0 . . ?
C44 C45 H45B 111.0 . . ?
H45A C45 H45B 109.0 . . ?
O41 C45 H45C 110.1 . . ?
C44' C45 H45C 110.1 . . ?
O41 C45 H45D 110.1 . . ?
C44' C45 H45D 110.1 . . ?
H45C C45 H45D 108.4 . . ?
C55 O51 C52' 98.3(14) . . ?
C55 O51 C52 109.1(6) . . ?
C55 O51 Li2 128.9(5) . . ?
C52' O51 Li2 124.9(10) . . ?
C52 O51 Li2 121.3(6) . . ?
C53 C52 O51 105.1(10) . . ?
C53 C52 H52A 110.7 . . ?
O51 C52 H52A 110.7 . . ?
C53 C52 H52B 110.7 . . ?
O51 C52 H52B 110.7 . . ?
H52A C52 H52B 108.8 . . ?
C52 C53 C54 110.1(11) . . ?
C52 C53 H53A 109.6 . . ?
C54 C53 H53A 109.6 . . ?
C52 C53 H53B 109.6 . . ?
C54 C53 H53B 109.6 . . ?
H53A C53 H53B 108.2 . . ?
O51 C52' C53' 109.2(18) . . ?
O51 C52' H52C 109.8 . . ?
C53' C52' H52C 109.8 . . ?
O51 C52' H52D 109.8 . . ?
C53' C52' H52D 109.8 . . ?
H52C C52' H52D 108.3 . . ?
C54 C53' C52' 106.1(18) . . ?
C54 C53' H53C 110.5 . . ?
C52' C53' H53C 110.5 . . ?
C54 C53' H53D 110.5 . . ?
C52' C53' H53D 110.5 . . ?
H53C C53' H53D 108.7 . . ?
C53' C54 C55 100.2(15) . . ?
C55 C54 C53 103.8(9) . . ?
C55 C54 H54A 111.0 . . ?
C53 C54 H54A 111.0 . . ?
C55 C54 H54B 111.0 . . ?
C53 C54 H54B 111.0 . . ?
H54A C54 H54B 109.0 . . ?
C53' C54 H54C 111.7 . . ?
C55 C54 H54C 111.7 . . ?
C53' C54 H54D 111.7 . . ?
C55 C54 H54D 111.7 . . ?
H54C C54 H54D 109.5 . . ?
O51 C55 C54 109.0(6) . . ?
O51 C55 H55A 109.9 . . ?
C54 C55 H55A 109.9 . . ?
O51 C55 H55B 109.9 . . ?
C54 C55 H55B 109.9 . . ?
H55A C55 H55B 108.3 . . ?
C65 O61 C62 106.8(7) . . ?
C65 O61 C62' 104.4(7) . . ?
C65 O61 Li2 128.5(5) . . ?
C62 O61 Li2 120.2(8) . . ?
C62' O61 Li2 123.7(7) . . ?
C63 C62 O61 104.5(16) . . ?
C63 C62 H62A 110.9 . . ?
O61 C62 H62A 110.9 . . ?
C63 C62 H62B 110.9 . . ?
O61 C62 H62B 110.9 . . ?
H62A C62 H62B 108.9 . . ?
C62 C63 C64 110.2(17) . . ?
C62 C63 H63A 109.6 . . ?
C64 C63 H63A 109.6 . . ?
C62 C63 H63B 109.6 . . ?
C64 C63 H63B 109.6 . . ?
H63A C63 H63B 108.1 . . ?
C63' C62' O61 107.9(15) . . ?
C63' C62' H62C 110.1 . . ?
O61 C62' H62C 110.1 . . ?
C63' C62' H62D 110.1 . . ?
O61 C62' H62D 110.1 . . ?
H62C C62' H62D 108.4 . . ?
C62' C63' C64 107(2) . . ?
C62' C63' H63C 110.4 . . ?
C64 C63' H63C 110.4 . . ?
C62' C63' H63D 110.4 . . ?
C64 C63' H63D 110.4 . . ?
H63C C63' H63D 108.6 . . ?
C63' C64 C65 109.6(14) . . ?
C65 C64 C63 102.8(13) . . ?
C65 C64 H64A 111.2 . . ?
C63 C64 H64A 111.2 . . ?
C65 C64 H64B 111.2 . . ?
C63 C64 H64B 111.2 . . ?
H64A C64 H64B 109.1 . . ?
C63' C64 H64C 109.7 . . ?
C65 C64 H64C 109.7 . . ?
C63' C64 H64D 109.7 . . ?
C65 C64 H64D 109.7 . . ?
H64C C64 H64D 108.2 . . ?
O61 C65 C64 107.3(6) . . ?
O61 C65 H65A 110.3 . . ?
C64 C65 H65A 110.3 . . ?
O61 C65 H65B 110.3 . . ?
C64 C65 H65B 110.3 . . ?
H65A C65 H65B 108.5 . . ?
C72 O71 C75 105.5(6) . . ?
C72 O71 Li2 128.8(5) . . ?
C75 O71 Li2 125.7(5) . . ?
O71 C72 C73 109.0(10) . . ?
O71 C72 C73' 102.0(15) . . ?
O71 C72 H72A 109.9 . . ?
C73 C72 H72A 109.9 . . ?
O71 C72 H72B 109.9 . . ?
C73 C72 H72B 109.9 . . ?
H72A C72 H72B 108.3 . . ?
O71 C72 H72C 111.4 . . ?
C73' C72 H72C 111.4 . . ?
O71 C72 H72D 111.4 . . ?
C73' C72 H72D 111.4 . . ?
H72C C72 H72D 109.2 . . ?
C74 C73 C72 102.3(12) . . ?
C74 C73 H73A 111.3 . . ?
C72 C73 H73A 111.3 . . ?
C74 C73 H73B 111.3 . . ?
C72 C73 H73B 111.3 . . ?
H73A C73 H73B 109.2 . . ?
C74 C73' C72 107.6(18) . . ?
C74 C73' H73C 110.2 . . ?
C72 C73' H73C 110.2 . . ?
C74 C73' H73D 110.2 . . ?
C72 C73' H73D 110.2 . . ?
H73C C73' H73D 108.5 . . ?
C73' C74 C75 106.8(15) . . ?
C75 C74 C73 105.0(12) . . ?
C75 C74 H74A 110.8 . . ?
C73 C74 H74A 110.8 . . ?
C75 C74 H74B 110.8 . . ?
C73 C74 H74B 110.8 . . ?
H74A C74 H74B 108.8 . . ?
C73' C74 H74C 110.4 . . ?
C75 C74 H74C 110.4 . . ?
C73' C74 H74D 110.4 . . ?
C75 C74 H74D 110.4 . . ?
H74C C74 H74D 108.6 . . ?
C74 C75 O71 108.7(7) . . ?
C74 C75 H75A 109.9 . . ?
O71 C75 H75A 109.9 . . ?
C74 C75 H75B 109.9 . . ?
O71 C75 H75B 109.9 . . ?
H75A C75 H75B 108.3 . . ?

loop_
_geom_bond_atom_site_label_1
_geom_bond_atom_site_label_2
_geom_bond_distance
_geom_bond_site_symmetry_2
_geom_bond_publ_flag
B1 C7 1.641(8) . ?
B1 C1 1.641(7) . ?
B1 C11 1.644(7) . ?
B1 C8 1.672(7) . ?
B1 Li1 2.510(11) . ?
B2 C12 1.637(8) . ?
B2 C17 1.643(8) . ?
B2 C2 1.652(7) . ?
B2 C18 1.679(8) . ?
B2 Li1 2.604(10) . ?
C1 C6 1.403(6) . ?
C1 C2 1.424(6) . ?
C1 Li1 2.439(9) . ?
C2 C3 1.402(7) . ?
C2 Li1 2.498(9) . ?
C3 C4 1.392(8) . ?
C3 H3 0.9500 . ?
C4 C5 1.371(9) . ?
C4 H4 0.9500 . ?
C5 C6 1.375(8) . ?
C5 H5 0.9500 . ?
C6 H6 0.9500 . ?
C7 H7A 0.9800 . ?
C7 H7B 0.9800 . ?
C7 H7C 0.9800 . ?
C8 H8A 0.9800 . ?
C8 H8B 0.9800 . ?
C8 H8C 0.9800 . ?
C11 C12 1.405(7) . ?
C11 C16 1.413(7) . ?
C11 Li1 2.486(10) . ?
C12 C13 1.415(7) . ?
C12 Li1 2.551(9) . ?
C13 C14 1.373(9) . ?
C13 H13 0.9500 . ?
C14 C15 1.382(9) . ?
C14 H14 0.9500 . ?
C15 C16 1.393(8) . ?
C15 H15 0.9500 . ?
C16 H16 0.9500 . ?
C17 H17A 0.9800 . ?
C17 H17B 0.9800 . ?
C17 H17C 0.9800 . ?
C18 H18A 0.9800 . ?
C18 H18B 0.9800 . ?
C18 H18C 0.9800 . ?
Li1 O21 1.997(8) . ?
Li1 O31 2.029(9) . ?
O21 C22 1.415(7) . ?
O21 C25 1.426(7) . ?
C22 C23' 1.47(5) . ?
C22 C23 1.54(2) . ?
C22 H22A 0.9900 . ?
C22 H22B 0.9900 . ?
C22 H22C 0.9900 . ?
C22 H22D 0.9900 . ?
C23 C24 1.29(3) . ?
C23 H23A 0.9900 . ?
C23 H23B 0.9900 . ?
C24 C25 1.503(16) . ?
C24 H24A 0.9900 . ?
C24 H24B 0.9900 . ?
C23' C24' 1.48(6) . ?
C23' H23C 0.9900 . ?
C23' H23D 0.9900 . ?
C24' C25 1.49(4) . ?
C24' H24C 0.9900 . ?
C24' H24D 0.9900 . ?
C25 H25A 0.9900 . ?
C25 H25B 0.9900 . ?
C25 H25C 0.9900 . ?
C25 H25D 0.9900 . ?
O31 C32 1.430(7) . ?
O31 C35 1.434(6) . ?
C32 C33 1.499(9) . ?
C32 H32A 0.9900 . ?
C32 H32B 0.9900 . ?
C33 C34 1.471(9) . ?
C33 H33A 0.9900 . ?
C33 H33B 0.9900 . ?
C34 C35 1.497(8) . ?
C34 H34A 0.9900 . ?
C34 H34B 0.9900 . ?
C35 H35A 0.9900 . ?
C35 H35B 0.9900 . ?
Li2 O71 1.912(11) . ?
Li2 O41 1.921(10) . ?
Li2 O61 1.929(9) . ?
Li2 O51 1.936(10) . ?
O41 C42 1.40(3) . ?
O41 C45 1.403(8) . ?
O41 C42' 1.45(4) . ?
C42 C43 1.50(4) . ?
C42 H42A 0.9900 . ?
C42 H42B 0.9900 . ?
C43 C44 1.46(4) . ?
C43 H43A 0.9900 . ?
C43 H43B 0.9900 . ?
C44 C45 1.55(3) . ?
C44 H44A 0.9900 . ?
C44 H44B 0.9900 . ?
C42' C43' 1.42(5) . ?
C42' H42C 0.9900 . ?
C42' H42D 0.9900 . ?
C43' C44' 1.64(5) . ?
C43' H43C 0.9900 . ?
C43' H43D 0.9900 . ?
C44' C45 1.43(3) . ?
C44' H44C 0.9900 . ?
C44' H44D 0.9900 . ?
C45 H45A 0.9900 . ?
C45 H45B 0.9900 . ?
C45 H45C 0.9900 . ?
C45 H45D 0.9900 . ?
O51 C55 1.421(8) . ?
O51 C52' 1.430(19) . ?
O51 C52 1.475(11) . ?
C52 C53 1.42(2) . ?
C52 H52A 0.9900 . ?
C52 H52B 0.9900 . ?
C53 C54 1.481(19) . ?
C53 H53A 0.9900 . ?
C53 H53B 0.9900 . ?
C52' C53' 1.49(4) . ?
C52' H52C 0.9900 . ?
C52' H52D 0.9900 . ?
C53' C54 1.41(3) . ?
C53' H53C 0.9900 . ?
C53' H53D 0.9900 . ?
C54 C55 1.470(10) . ?
C54 H54A 0.9900 . ?
C54 H54B 0.9900 . ?
C54 H54C 0.9900 . ?
C54 H54D 0.9900 . ?
C55 H55A 0.9900 . ?
C55 H55B 0.9900 . ?
O61 C65 1.411(7) . ?
O61 C62 1.456(16) . ?
O61 C62' 1.500(15) . ?
C62 C63 1.43(3) . ?
C62 H62A 0.9900 . ?
C62 H62B 0.9900 . ?
C63 C64 1.46(3) . ?
C63 H63A 0.9900 . ?
C63 H63B 0.9900 . ?
C62' C63' 1.40(3) . ?
C62' H62C 0.9900 . ?
C62' H62D 0.9900 . ?
C63' C64 1.40(3) . ?
C63' H63C 0.9900 . ?
C63' H63D 0.9900 . ?
C64 C65 1.450(10) . ?
C64 H64A 0.9900 . ?
C64 H64B 0.9900 . ?
C64 H64C 0.9900 . ?
C64 H64D 0.9900 . ?
C65 H65A 0.9900 . ?
C65 H65B 0.9900 . ?
O71 C72 1.417(8) . ?
O71 C75 1.441(9) . ?
C72 C73 1.50(2) . ?
C72 C73' 1.50(3) . ?
C72 H72A 0.9900 . ?
C72 H72B 0.9900 . ?
C72 H72C 0.9900 . ?
C72 H72D 0.9900 . ?
C73 C74 1.47(2) . ?
C73 H73A 0.9900 . ?
C73 H73B 0.9900 . ?
C73' C74 1.37(3) . ?
C73' H73C 0.9900 . ?
C73' H73D 0.9900 . ?
C74 C75 1.412(12) . ?
C74 H74A 0.9900 . ?
C74 H74B 0.9900 . ?
C74 H74C 0.9900 . ?
C74 H74D 0.9900 . ?
C75 H75A 0.9900 . ?
C75 H75B 0.9900 . ?

loop_
_geom_torsion_atom_site_label_1
_geom_torsion_atom_site_label_2
_geom_torsion_atom_site_label_3
_geom_torsion_atom_site_label_4
_geom_torsion
_geom_torsion_site_symmetry_1
_geom_torsion_site_symmetry_2
_geom_torsion_site_symmetry_3
_geom_torsion_site_symmetry_4
_geom_torsion_publ_flag
C7 B1 C1 C6 -59.5(6) . . . . ?
C11 B1 C1 C6 -180.0(4) . . . . ?
C8 B1 C1 C6 57.1(6) . . . . ?
Li1 B1 C1 C6 123.9(5) . . . . ?
C7 B1 C1 C2 117.9(5) . . . . ?
C11 B1 C1 C2 -2.6(6) . . . . ?
C8 B1 C1 C2 -125.5(5) . . . . ?
Li1 B1 C1 C2 -58.7(4) . . . . ?
C7 B1 C1 Li1 176.6(4) . . . . ?
C11 B1 C1 Li1 56.1(4) . . . . ?
C8 B1 C1 Li1 -66.8(4) . . . . ?
C6 C1 C2 C3 0.4(7) . . . . ?
B1 C1 C2 C3 -177.0(5) . . . . ?
Li1 C1 C2 C3 125.5(5) . . . . ?
C6 C1 C2 B2 179.5(5) . . . . ?
B1 C1 C2 B2 2.1(7) . . . . ?
Li1 C1 C2 B2 -55.4(5) . . . . ?
C6 C1 C2 Li1 -125.1(5) . . . . ?
B1 C1 C2 Li1 57.5(4) . . . . ?
C12 B2 C2 C3 177.5(4) . . . . ?
C17 B2 C2 C3 56.2(6) . . . . ?
C18 B2 C2 C3 -61.0(6) . . . . ?
Li1 B2 C2 C3 -127.1(5) . . . . ?
C12 B2 C2 C1 -1.6(7) . . . . ?
C17 B2 C2 C1 -122.9(5) . . . . ?
C18 B2 C2 C1 119.9(5) . . . . ?
Li1 B2 C2 C1 53.8(5) . . . . ?
C12 B2 C2 Li1 -55.4(4) . . . . ?
C17 B2 C2 Li1 -176.7(5) . . . . ?
C18 B2 C2 Li1 66.1(4) . . . . ?
C1 C2 C3 C4 1.2(8) . . . . ?
B2 C2 C3 C4 -178.0(5) . . . . ?
Li1 C2 C3 C4 88.6(7) . . . . ?
C2 C3 C4 C5 -1.7(9) . . . . ?
C3 C4 C5 C6 0.6(9) . . . . ?
C4 C5 C6 C1 1.0(9) . . . . ?
C2 C1 C6 C5 -1.5(8) . . . . ?
B1 C1 C6 C5 176.0(5) . . . . ?
Li1 C1 C6 C5 -93.9(6) . . . . ?
C7 B1 C11 C12 -117.0(5) . . . . ?
C1 B1 C11 C12 3.1(7) . . . . ?
C8 B1 C11 C12 126.1(5) . . . . ?
Li1 B1 C11 C12 58.3(5) . . . . ?
C7 B1 C11 C16 60.1(6) . . . . ?
C1 B1 C11 C16 -179.7(4) . . . . ?
C8 B1 C11 C16 -56.8(6) . . . . ?
Li1 B1 C11 C16 -124.5(5) . . . . ?
C7 B1 C11 Li1 -175.3(4) . . . . ?
C1 B1 C11 Li1 -55.1(4) . . . . ?
C8 B1 C11 Li1 67.8(4) . . . . ?
C16 C11 C12 C13 0.0(7) . . . . ?
B1 C11 C12 C13 177.1(5) . . . . ?
Li1 C11 C12 C13 -126.7(4) . . . . ?
C16 C11 C12 B2 179.7(5) . . . . ?
B1 C11 C12 B2 -3.2(7) . . . . ?
Li1 C11 C12 B2 53.0(5) . . . . ?
C16 C11 C12 Li1 126.7(5) . . . . ?
B1 C11 C12 Li1 -56.2(5) . . . . ?
C17 B2 C12 C11 123.4(5) . . . . ?
C2 B2 C12 C11 2.1(7) . . . . ?
C18 B2 C12 C11 -118.9(5) . . . . ?
Li1 B2 C12 C11 -52.2(5) . . . . ?
C17 B2 C12 C13 -56.8(6) . . . . ?
C2 B2 C12 C13 -178.2(4) . . . . ?
C18 B2 C12 C13 60.8(6) . . . . ?
Li1 B2 C12 C13 127.6(5) . . . . ?
C17 B2 C12 Li1 175.6(5) . . . . ?
C2 B2 C12 Li1 54.3(4) . . . . ?
C18 B2 C12 Li1 -66.8(4) . . . . ?
C11 C12 C13 C14 -1.0(8) . . . . ?
B2 C12 C13 C14 179.3(5) . . . . ?
Li1 C12 C13 C14 -89.2(7) . . . . ?
C12 C13 C14 C15 1.2(9) . . . . ?
C13 C14 C15 C16 -0.4(9) . . . . ?
C14 C15 C16 C11 -0.5(9) . . . . ?
C12 C11 C16 C15 0.8(8) . . . . ?
B1 C11 C16 C15 -176.5(5) . . . . ?
Li1 C11 C16 C15 95.9(7) . . . . ?
C25 O21 C22 C23' 13.5(15) . . . . ?
Li1 O21 C22 C23' -159.1(14) . . . . ?
C25 O21 C22 C23 -3.8(15) . . . . ?
Li1 O21 C22 C23 -176.4(14) . . . . ?
O21 C22 C23 C24 -17(2) . . . . ?
C22 C23 C24 C25 29(2) . . . . ?
O21 C22 C23' C24' -13(4) . . . . ?
C22 C23' C24' C25 7(5) . . . . ?
C22 O21 C25 C24' -8(3) . . . . ?
Li1 O21 C25 C24' 164(3) . . . . ?
C22 O21 C25 C24 19.8(11) . . . . ?
Li1 O21 C25 C24 -167.4(9) . . . . ?
C23' C24' C25 O21 0(5) . . . . ?
C23 C24 C25 O21 -30.5(17) . . . . ?
C35 O31 C32 C33 -16.5(7) . . . . ?
Li1 O31 C32 C33 -177.1(5) . . . . ?
O31 C32 C33 C34 30.3(8) . . . . ?
C32 C33 C34 C35 -32.4(8) . . . . ?
C32 O31 C35 C34 -4.0(7) . . . . ?
Li1 O31 C35 C34 156.0(5) . . . . ?
C33 C34 C35 O31 23.2(8) . . . . ?
C45 O41 C42 C43 -7(2) . . . . ?
Li2 O41 C42 C43 175.1(15) . . . . ?
O41 C42 C43 C44 -22(3) . . . . ?
C42 C43 C44 C45 38(3) . . . . ?
C45 O41 C42' C43' -6(3) . . . . ?
Li2 O41 C42' C43' 155.9(19) . . . . ?
O41 C42' C43' C44' 27(3) . . . . ?
C42' C43' C44' C45 -39(4) . . . . ?
C42' O41 C45 C44' -22(3) . . . . ?
Li2 O41 C45 C44' 178(2) . . . . ?
C42 O41 C45 C44 32(2) . . . . ?
Li2 O41 C45 C44 -150.5(13) . . . . ?
C43' C44' C45 O41 36(3) . . . . ?
C43 C44 C45 O41 -45(3) . . . . ?
C55 O51 C52 C53 10.0(14) . . . . ?
Li2 O51 C52 C53 -179.0(11) . . . . ?
O51 C52 C53 C54 -16.7(18) . . . . ?
C55 O51 C52' C53' -25(3) . . . . ?
Li2 O51 C52' C53' -176.4(16) . . . . ?
O51 C52' C53' C54 2(3) . . . . ?
C52' C53' C54 C55 22(2) . . . . ?
C52 C53 C54 C55 16.8(19) . . . . ?
C52' O51 C55 C54 41(2) . . . . ?
C52 O51 C55 C54 0.3(12) . . . . ?
Li2 O51 C55 C54 -169.8(6) . . . . ?
C53' C54 C55 O51 -40.6(16) . . . . ?
C53 C54 C55 O51 -10.1(15) . . . . ?
C65 O61 C62 C63 -21(2) . . . . ?
Li2 O61 C62 C63 -179.0(15) . . . . ?
O61 C62 C63 C64 4(3) . . . . ?
C65 O61 C62' C63' 20.6(19) . . . . ?
Li2 O61 C62' C63' -178.8(15) . . . . ?
O61 C62' C63' C64 -18(2) . . . . ?
C62' C63' C64 C65 8(2) . . . . ?
C62 C63 C64 C65 13(3) . . . . ?
C62 O61 C65 C64 30.0(15) . . . . ?
C62' O61 C65 C64 -15.0(12) . . . . ?
Li2 O61 C65 C64 -174.3(7) . . . . ?
C63' C64 C65 O61 4.9(19) . . . . ?
C63 C64 C65 O61 -26.1(18) . . . . ?
C75 O71 C72 C73 0.1(15) . . . . ?
Li2 O71 C72 C73 177.7(13) . . . . ?
C75 O71 C72 C73' -29(2) . . . . ?
Li2 O71 C72 C73' 149(2) . . . . ?
O71 C72 C73 C74 -18(2) . . . . ?
O71 C72 C73' C74 30(4) . . . . ?
C72 C73' C74 C75 -18(4) . . . . ?
C72 C73 C74 C75 29(2) . . . . ?
C73' C74 C75 O71 0(3) . . . . ?
C73 C74 C75 O71 -30.9(17) . . . . ?
C72 O71 C75 C74 19.2(11) . . . . ?
Li2 O71 C75 C74 -158.5(8) . . . . ?
